data_4507794
loop_
_publ_author_name
'Gee, William J.'
'Batten, Stuart R.'

_publ_section_title
;
 Cuprous Halide Complexes of a Variable Length Ligand: Helices, Cluster
 Chains, and Nets Containing Large Solvated Channels
;
_journal_issue 6
_journal_name_full 'Crystal Growth &amp; Design'
_journal_page_first 2335
_journal_paper_doi 10.1021/cg3018858
_journal_volume 13
_journal_year 2013
_chemical_formula_moiety 'C48 H72 Cu4 I4 N8 O8'
_chemical_formula_sum 'C48 H72 Cu4 I4 N8 O8'
_chemical_formula_weight 1650.90
_chemical_name_systematic
; 
 ? 
;
_space_group_IT_number 2
_symmetry_cell_setting triclinic
_symmetry_space_group_name_Hall '-P 1'
_symmetry_space_group_name_H-M 'P -1'
_atom_sites_solution_hydrogens geom
_atom_sites_solution_primary direct
_atom_sites_solution_secondary difmap
_audit_creation_method SHELXL-97
_cell_angle_alpha 107.967(8)
_cell_angle_beta 97.502(7)
_cell_angle_gamma 98.108(7)
_cell_formula_units_Z 2
_cell_length_a 11.3584(13)
_cell_length_b 14.054(2)
_cell_length_c 19.535(3)
_cell_measurement_reflns_used 26701
_cell_measurement_temperature 123(2)
_cell_measurement_theta_max 26.84
_cell_measurement_theta_min 1.11
_cell_volume 2886.1(7)
_computing_cell_refinement 'Bruker Apex2 v2.0 (Bruker Axs 2005)'
_computing_data_collection 'Bruker Apex2 v2.0 (Bruker Axs 2005)'
_computing_data_reduction 'Bruker Apex2 v2.0 (Bruker Axs 2005)'
_computing_molecular_graphics 'X-seed (Barbour, 2001)'
_computing_publication_material 'CIFTAB (Sheldrick, 1997)'
_computing_structure_refinement 'SHELXL-97 (Sheldrick, 1997)'
_computing_structure_solution 'SHELXS-97 (Sheldrick, 1997)'
_diffrn_ambient_temperature 123(2)
_diffrn_measured_fraction_theta_full 0.998
_diffrn_measured_fraction_theta_max 0.995
_diffrn_measurement_device_type 'Bruker X8 Apex KAPPA CCD'
_diffrn_measurement_method '0.5 deg frames in phi and omega'
_diffrn_radiation_monochromator graphite
_diffrn_radiation_source 'fine-focus sealed tube'
_diffrn_radiation_type MoK\a
_diffrn_radiation_wavelength 0.71073
_diffrn_reflns_av_R_equivalents 0.0705
_diffrn_reflns_av_sigmaI/netI 0.1052
_diffrn_reflns_limit_h_max 14
_diffrn_reflns_limit_h_min -14
_diffrn_reflns_limit_k_max 17
_diffrn_reflns_limit_k_min -17
_diffrn_reflns_limit_l_max 24
_diffrn_reflns_limit_l_min -24
_diffrn_reflns_number 26701
_diffrn_reflns_theta_full 25.00
_diffrn_reflns_theta_max 26.84
_diffrn_reflns_theta_min 1.11
_diffrn_standards_number 0
_exptl_absorpt_coefficient_mu 3.649
_exptl_absorpt_correction_type none
_exptl_crystal_colour yellow
_exptl_crystal_density_diffrn 1.900
_exptl_crystal_density_method 'not measured'
_exptl_crystal_description prism
_exptl_crystal_F_000 1616
_exptl_crystal_size_max 0.2
_exptl_crystal_size_mid 0.2
_exptl_crystal_size_min 0.2
_refine_diff_density_max 1.207
_refine_diff_density_min -1.931
_refine_diff_density_rms 0.409
_refine_ls_extinction_method none
_refine_ls_goodness_of_fit_ref 1.024
_refine_ls_hydrogen_treatment constr
_refine_ls_matrix_type full
_refine_ls_number_parameters 649
_refine_ls_number_reflns 12328
_refine_ls_number_restraints 0
_refine_ls_restrained_S_all 1.024
_refine_ls_R_factor_all 0.0845
_refine_ls_R_factor_gt 0.0488
_refine_ls_shift/su_max 0.000
_refine_ls_shift/su_mean 0.000
_refine_ls_structure_factor_coef Fsqd
_refine_ls_weighting_details 'calc w=1/[\s^2^(Fo^2^)+(0.0787P)^2^+0.0000P] where P=(Fo^2^+2Fc^2^)/3'
_refine_ls_weighting_scheme calc
_refine_ls_wR_factor_gt 0.1161
_refine_ls_wR_factor_ref 0.1653
_reflns_number_gt 8549
_reflns_number_total 12328
_reflns_threshold_expression >2sigma(I)
_cod_data_source_file cg3018858_si_005.cif
_cod_data_source_block 4
_cod_original_cell_volume 2886.0(7)
_cod_original_sg_symbol_H-M P-1
_cod_database_code 4507794

loop_
_symmetry_equiv_pos_as_xyz
'x, y, z'
'-x, -y, -z'

loop_
_atom_site_label
_atom_site_type_symbol
_atom_site_fract_x
_atom_site_fract_y
_atom_site_fract_z
_atom_site_U_iso_or_equiv
_atom_site_adp_type
_atom_site_occupancy
_atom_site_symmetry_multiplicity
_atom_site_calc_flag
_atom_site_refinement_flags
I4 I 0.66151(5) 0.25843(4) 0.41990(3) 0.01893(14) Uani 1 1 d .
I3 I 0.50362(5) 0.27116(4) 0.20691(3) 0.02062(14) Uani 1 1 d .
I2 I 0.32844(5) 0.01920(4) 0.27765(3) 0.01842(14) Uani 1 1 d .
I1 I 0.68835(5) 0.00577(4) 0.22358(3) 0.01868(14) Uani 1 1 d .
Cu1 Cu 0.56766(9) 0.06499(8) 0.33385(6) 0.0195(2) Uani 1 1 d .
Cu4 Cu 0.45033(9) 0.20766(8) 0.31782(6) 0.0210(2) Uani 1 1 d .
Cu3 Cu 0.67292(9) 0.20143(8) 0.27721(6) 0.0218(2) Uani 1 1 d .
Cu2 Cu 0.48054(9) 0.07367(8) 0.19492(6) 0.0202(2) Uani 1 1 d .
O7 O 0.0752(5) 0.2071(5) 0.6568(3) 0.0246(14) Uani 1 1 d .
N4 N 0.4028(6) -0.0146(5) 0.0914(4) 0.0194(16) Uani 1 1 d .
O8 O -0.0237(5) -0.0146(5) 0.5963(3) 0.0247(14) Uani 1 1 d .
N1 N 0.5884(6) -0.0220(5) 0.3995(4) 0.0142(14) Uani 1 1 d .
N3 N 0.3670(6) -0.3334(6) 0.0310(4) 0.0206(16) Uani 1 1 d .
N5 N 0.8311(6) 0.2906(6) 0.2749(4) 0.0228(17) Uani 1 1 d .
N8 N 0.0836(6) 0.2285(5) 0.4955(4) 0.0168(15) Uani 1 1 d .
N7 N 0.3536(6) 0.3046(5) 0.3780(4) 0.0199(16) Uani 1 1 d .
C39 C 0.2368(8) 0.4437(7) 0.4640(5) 0.025(2) Uani 1 1 d .
H39 H 0.1984 0.4910 0.4929 0.029 Uiso 1 1 calc R
C20 C 0.3741(7) -0.1152(7) 0.0732(5) 0.0213(19) Uani 1 1 d .
H20 H 0.3944 -0.1432 0.1094 0.026 Uiso 1 1 calc R
C22 C 0.2891(8) -0.1366(8) -0.0483(5) 0.029(2) Uani 1 1 d .
H22 H 0.2511 -0.1772 -0.0955 0.035 Uiso 1 1 calc R
C40 C 0.1865(8) 0.3407(7) 0.4383(5) 0.0214(19) Uani 1 1 d .
C19 C 0.2824(8) -0.2956(7) -0.0121(5) 0.030(2) Uani 1 1 d .
H19A H 0.2019 -0.3119 -0.0021 0.036 Uiso 1 1 calc R
H19B H 0.2803 -0.3299 -0.0637 0.036 Uiso 1 1 calc R
C44 C 0.1412(8) 0.2836(7) 0.5714(5) 0.023(2) Uani 1 1 d .
H44A H 0.0884 0.3272 0.5944 0.028 Uiso 1 1 calc R
H44B H 0.2156 0.3274 0.5719 0.028 Uiso 1 1 calc R
C42 C 0.0673(8) 0.3000(7) 0.4561(5) 0.024(2) Uani 1 1 d .
H42A H 0.0359 0.3562 0.4858 0.029 Uiso 1 1 calc R
H42B H 0.0090 0.2660 0.4111 0.029 Uiso 1 1 calc R
C24 C 0.3753(8) 0.0280(7) 0.0396(5) 0.0216(19) Uani 1 1 d .
H24 H 0.3948 0.0983 0.0513 0.026 Uiso 1 1 calc R
C38 C 0.3455(8) 0.4739(7) 0.4454(5) 0.025(2) Uani 1 1 d .
H38 H 0.3819 0.5425 0.4625 0.030 Uiso 1 1 calc R
C46 C 0.0897(8) 0.1383(7) 0.6961(5) 0.026(2) Uani 1 1 d .
H46A H 0.0930 0.1733 0.7478 0.032 Uiso 1 1 calc R
H46B H 0.1653 0.1149 0.6905 0.032 Uiso 1 1 calc R
C23 C 0.3177(8) -0.0330(8) -0.0318(5) 0.027(2) Uani 1 1 d .
H23 H 0.2991 -0.0034 -0.0674 0.033 Uiso 1 1 calc R
C45 C 0.1703(7) 0.2180(7) 0.6168(5) 0.024(2) Uani 1 1 d .
H45A H 0.1780 0.1516 0.5853 0.029 Uiso 1 1 calc R
H45B H 0.2465 0.2492 0.6505 0.029 Uiso 1 1 calc R
C47 C -0.0143(8) 0.0475(7) 0.6685(5) 0.028(2) Uani 1 1 d .
H47A H -0.0060 0.0062 0.6998 0.033 Uiso 1 1 calc R
H47B H -0.0893 0.0724 0.6733 0.033 Uiso 1 1 calc R
C41 C 0.2480(8) 0.2745(7) 0.3958(5) 0.0205(19) Uani 1 1 d .
H41 H 0.2144 0.2053 0.3785 0.025 Uiso 1 1 calc R
C21 C 0.3160(8) -0.1824(8) 0.0044(5) 0.025(2) Uani 1 1 d .
C43 C -0.0293(8) 0.1579(7) 0.4880(5) 0.0212(19) Uani 1 1 d .
H43A H -0.0938 0.1961 0.4969 0.025 Uiso 1 1 calc R
H43B H -0.0197 0.1248 0.5247 0.025 Uiso 1 1 calc R
C37 C 0.4000(8) 0.4044(7) 0.4024(5) 0.026(2) Uani 1 1 d .
H37 H 0.4721 0.4270 0.3895 0.031 Uiso 1 1 calc R
C3 C 0.6059(7) -0.1391(7) 0.4910(5) 0.0182(18) Uani 1 1 d .
H3 H 0.6098 -0.1778 0.5219 0.022 Uiso 1 1 calc R
C4 C 0.5490(7) -0.1830(7) 0.4182(5) 0.0191(18) Uani 1 1 d .
C5 C 0.5416(7) -0.1227(6) 0.3747(5) 0.0169(18) Uani 1 1 d .
H5 H 0.5027 -0.1527 0.3261 0.020 Uiso 1 1 calc R
C1 C 0.6460(7) 0.0205(7) 0.4691(5) 0.0183(18) Uani 1 1 d .
H1 H 0.6795 0.0898 0.4864 0.022 Uiso 1 1 calc R
O4 O 0.5873(5) -0.3821(5) 0.1021(3) 0.0212(13) Uani 1 1 d .
O1 O 0.1469(5) -0.3739(5) 0.2371(3) 0.0215(13) Uani 1 1 d .
O5 O 1.0977(6) -0.0615(5) 0.0858(4) 0.0343(17) Uani 1 1 d .
O3 O 0.1186(6) -0.4160(5) 0.0683(4) 0.0328(16) Uani 1 1 d .
N2 N 0.3997(6) -0.3270(5) 0.3249(4) 0.0169(15) Uani 1 1 d .
C9 C 0.0589(8) -0.3524(8) 0.1881(5) 0.026(2) Uani 1 1 d .
H9A H 0.0874 -0.2861 0.1845 0.031 Uiso 1 1 calc R
H9B H -0.0157 -0.3501 0.2072 0.031 Uiso 1 1 calc R
C6 C 0.5016(8) -0.2974(7) 0.3855(5) 0.0198(18) Uani 1 1 d .
H6A H 0.5668 -0.3304 0.3686 0.024 Uiso 1 1 calc R
H6B H 0.4772 -0.3222 0.4237 0.024 Uiso 1 1 calc R
C28 C 1.0347(8) 0.3082(7) 0.2521(4) 0.0194(18) Uani 1 1 d .
C8 C 0.1941(8) -0.2855(7) 0.3015(5) 0.023(2) Uani 1 1 d .
H8A H 0.1288 -0.2644 0.3263 0.028 Uiso 1 1 calc R
H8B H 0.2313 -0.2296 0.2874 0.028 Uiso 1 1 calc R
C18 C 0.3926(8) -0.4319(6) 0.2755(5) 0.0201(19) Uani 1 1 d .
H18A H 0.3095 -0.4601 0.2506 0.024 Uiso 1 1 calc R
H18B H 0.4160 -0.4735 0.3044 0.024 Uiso 1 1 calc R
C33 C 1.0527(8) 0.0297(7) 0.1166(6) 0.028(2) Uani 1 1 d .
H33A H 1.0480 0.0400 0.1676 0.034 Uiso 1 1 calc R
H33B H 0.9724 0.0248 0.0902 0.034 Uiso 1 1 calc R
C2 C 0.6574(7) -0.0352(7) 0.5165(5) 0.0203(19) Uani 1 1 d .
H2 H 0.6987 -0.0039 0.5645 0.024 Uiso 1 1 calc R
C10 C 0.0349(8) -0.4313(7) 0.1141(5) 0.026(2) Uani 1 1 d .
H10A H 0.0358 -0.4973 0.1198 0.031 Uiso 1 1 calc R
H10B H -0.0458 -0.4329 0.0896 0.031 Uiso 1 1 calc R
C32 C 1.1403(8) 0.1179(7) 0.1103(5) 0.025(2) Uani 1 1 d .
H32A H 1.2203 0.1222 0.1369 0.030 Uiso 1 1 calc R
H32B H 1.1455 0.1064 0.0594 0.030 Uiso 1 1 calc R
C34 C 1.0571(8) -0.1399(7) 0.1131(5) 0.027(2) Uani 1 1 d .
H34A H 1.0795 -0.1143 0.1661 0.032 Uiso 1 1 calc R
H34B H 1.0984 -0.1959 0.0951 0.032 Uiso 1 1 calc R
C11 C 0.2367(8) -0.4283(8) 0.0924(5) 0.031(2) Uani 1 1 d .
H11A H 0.2316 -0.4903 0.1047 0.037 Uiso 1 1 calc R
H11B H 0.2743 -0.3716 0.1363 0.037 Uiso 1 1 calc R
C13 C 0.4826(7) -0.3345(8) 0.0049(5) 0.027(2) Uani 1 1 d .
H13A H 0.4921 -0.2860 -0.0210 0.033 Uiso 1 1 calc R
H13B H 0.4804 -0.4017 -0.0295 0.033 Uiso 1 1 calc R
C29 C 0.9242(7) 0.2504(7) 0.2523(5) 0.0208(19) Uani 1 1 d .
H29 H 0.9152 0.1798 0.2357 0.025 Uiso 1 1 calc R
C7 C 0.2870(8) -0.3116(7) 0.3523(5) 0.024(2) Uani 1 1 d .
H7A H 0.3062 -0.2571 0.3992 0.029 Uiso 1 1 calc R
H7B H 0.2514 -0.3732 0.3604 0.029 Uiso 1 1 calc R
C12 C 0.3148(8) -0.4337(8) 0.0351(5) 0.028(2) Uani 1 1 d .
H12A H 0.3804 -0.4676 0.0452 0.034 Uiso 1 1 calc R
H12B H 0.2667 -0.4752 -0.0123 0.034 Uiso 1 1 calc R
C27 C 1.0474(8) 0.4125(7) 0.2779(5) 0.030(2) Uani 1 1 d .
H27 H 1.1201 0.4537 0.2796 0.036 Uiso 1 1 calc R
C48 C 0.0648(8) -0.0769(7) 0.5878(5) 0.028(2) Uani 1 1 d .
H48A H 0.0689 -0.1090 0.6252 0.033 Uiso 1 1 calc R
H48B H 0.1436 -0.0359 0.5928 0.033 Uiso 1 1 calc R
C14 C 0.5898(8) -0.3090(7) 0.0653(5) 0.027(2) Uani 1 1 d .
H14A H 0.6632 -0.3055 0.0451 0.032 Uiso 1 1 calc R
H14B H 0.5914 -0.2424 0.1004 0.032 Uiso 1 1 calc R
C26 C 0.9506(9) 0.4560(8) 0.3015(6) 0.040(3) Uani 1 1 d .
H26 H 0.9572 0.5264 0.3181 0.048 Uiso 1 1 calc R
C25 C 0.8433(9) 0.3918(7) 0.2997(6) 0.033(2) Uani 1 1 d .
H25 H 0.7789 0.4204 0.3163 0.040 Uiso 1 1 calc R
O6 O 0.8720(5) -0.2011(5) 0.0179(3) 0.0215(14) Uani 1 1 d .
O2 O 0.5961(5) -0.4174(5) 0.2525(3) 0.0252(15) Uani 1 1 d .
N6 N 1.0979(6) 0.2139(6) 0.1406(4) 0.0181(15) Uani 1 1 d .
C17 C 0.4727(7) -0.4369(7) 0.2190(5) 0.0195(19) Uani 1 1 d .
H17A H 0.4522 -0.5038 0.1818 0.023 Uiso 1 1 calc R
H17B H 0.4594 -0.3869 0.1954 0.023 Uiso 1 1 calc R
C31 C 1.1370(8) 0.2913(7) 0.1090(5) 0.0222(19) Uani 1 1 d .
H31A H 1.2234 0.2975 0.1099 0.027 Uiso 1 1 calc R
H31B H 1.1233 0.3563 0.1394 0.027 Uiso 1 1 calc R
C16 C 0.6755(8) -0.4333(8) 0.2009(5) 0.025(2) Uani 1 1 d .
H16A H 0.6475 -0.5009 0.1649 0.030 Uiso 1 1 calc R
H16B H 0.7555 -0.4315 0.2262 0.030 Uiso 1 1 calc R
C35 C 0.9204(8) -0.1804(7) 0.0920(5) 0.024(2) Uani 1 1 d .
H35A H 0.9025 -0.2425 0.1037 0.029 Uiso 1 1 calc R
H35B H 0.8800 -0.1308 0.1215 0.029 Uiso 1 1 calc R
C36 C 0.9258(9) -0.2701(8) -0.0321(5) 0.030(2) Uani 1 1 d .
H36A H 0.9206 -0.3333 -0.0213 0.036 Uiso 1 1 calc R
H36B H 1.0106 -0.2414 -0.0268 0.036 Uiso 1 1 calc R
C15 C 0.6850(8) -0.3558(8) 0.1612(5) 0.029(2) Uani 1 1 d .
H15A H 0.6849 -0.2888 0.1951 0.034 Uiso 1 1 calc R
H15B H 0.7605 -0.3532 0.1431 0.034 Uiso 1 1 calc R
C30 C 1.1310(7) 0.2550(7) 0.2208(5) 0.0206(19) Uani 1 1 d .
H30A H 1.2076 0.3026 0.2350 0.025 Uiso 1 1 calc R
H30B H 1.1403 0.2000 0.2400 0.025 Uiso 1 1 calc R

loop_
_atom_site_aniso_label
_atom_site_aniso_U_11
_atom_site_aniso_U_22
_atom_site_aniso_U_33
_atom_site_aniso_U_23
_atom_site_aniso_U_13
_atom_site_aniso_U_12
I4 0.0214(3) 0.0161(3) 0.0164(3) 0.0026(2) 0.0025(2) 0.0018(2)
I3 0.0238(3) 0.0185(3) 0.0229(3) 0.0110(2) 0.0059(2) 0.0044(2)
I2 0.0174(3) 0.0199(3) 0.0171(3) 0.0068(2) 0.0034(2) -0.0009(2)
I1 0.0215(3) 0.0202(3) 0.0161(3) 0.0061(2) 0.0053(2) 0.0081(2)
Cu1 0.0230(6) 0.0185(6) 0.0174(6) 0.0079(5) 0.0032(4) 0.0015(4)
Cu4 0.0222(5) 0.0186(6) 0.0221(6) 0.0047(5) 0.0079(4) 0.0049(4)
Cu3 0.0188(5) 0.0227(6) 0.0248(6) 0.0088(5) 0.0070(4) 0.0024(4)
Cu2 0.0238(6) 0.0187(6) 0.0170(6) 0.0051(5) 0.0030(4) 0.0034(4)
O7 0.024(3) 0.030(4) 0.027(4) 0.013(3) 0.019(3) 0.008(3)
N4 0.017(4) 0.020(4) 0.022(4) 0.008(3) 0.003(3) 0.003(3)
O8 0.021(3) 0.022(3) 0.022(3) -0.005(3) -0.003(3) 0.006(3)
N1 0.017(3) 0.018(4) 0.008(3) 0.004(3) 0.005(3) 0.002(3)
N3 0.018(4) 0.021(4) 0.021(4) 0.002(3) 0.006(3) 0.005(3)
N5 0.023(4) 0.024(4) 0.017(4) 0.002(3) 0.007(3) -0.001(3)
N8 0.020(4) 0.024(4) 0.012(4) 0.013(3) 0.008(3) 0.002(3)
N7 0.025(4) 0.018(4) 0.018(4) 0.008(3) 0.006(3) 0.003(3)
C39 0.032(5) 0.019(5) 0.026(5) 0.007(4) 0.010(4) 0.012(4)
C20 0.020(4) 0.027(5) 0.013(4) -0.001(4) -0.001(3) 0.009(4)
C22 0.023(5) 0.041(6) 0.022(5) 0.006(5) 0.009(4) 0.006(4)
C40 0.035(5) 0.019(5) 0.012(4) 0.005(4) 0.005(4) 0.006(4)
C19 0.028(5) 0.030(6) 0.021(5) -0.003(4) -0.005(4) 0.008(4)
C44 0.033(5) 0.018(5) 0.012(4) -0.003(4) 0.006(4) -0.002(4)
C42 0.025(5) 0.024(5) 0.029(5) 0.012(4) 0.009(4) 0.007(4)
C24 0.022(4) 0.024(5) 0.019(5) 0.007(4) 0.005(4) 0.005(4)
C38 0.029(5) 0.017(5) 0.031(5) 0.011(4) 0.005(4) 0.007(4)
C46 0.021(5) 0.028(5) 0.029(5) 0.008(4) 0.008(4) 0.007(4)
C23 0.032(5) 0.039(6) 0.008(4) 0.004(4) 0.002(4) 0.008(4)
C45 0.016(4) 0.034(6) 0.019(5) 0.008(4) 0.001(3) 0.001(4)
C47 0.027(5) 0.028(5) 0.028(5) 0.008(4) 0.011(4) 0.000(4)
C41 0.025(5) 0.021(5) 0.014(4) 0.004(4) 0.007(3) 0.002(4)
C21 0.019(4) 0.037(6) 0.021(5) 0.009(4) 0.004(4) 0.011(4)
C43 0.024(5) 0.018(5) 0.022(5) 0.006(4) 0.007(4) 0.003(4)
C37 0.028(5) 0.026(5) 0.024(5) 0.010(4) 0.008(4) 0.001(4)
C3 0.014(4) 0.026(5) 0.016(4) 0.007(4) 0.006(3) 0.003(3)
C4 0.015(4) 0.026(5) 0.018(5) 0.009(4) 0.008(3) 0.004(3)
C5 0.018(4) 0.020(5) 0.014(4) 0.007(4) 0.010(3) 0.000(3)
C1 0.013(4) 0.021(5) 0.021(5) 0.008(4) 0.005(3) -0.001(3)
O4 0.020(3) 0.023(3) 0.020(3) 0.007(3) 0.002(2) 0.004(2)
O1 0.021(3) 0.020(3) 0.023(3) 0.005(3) 0.003(3) 0.006(2)
O5 0.037(4) 0.034(4) 0.036(4) 0.016(3) 0.012(3) 0.006(3)
O3 0.024(3) 0.043(4) 0.032(4) 0.013(3) 0.003(3) 0.007(3)
N2 0.009(3) 0.013(4) 0.025(4) 0.005(3) 0.002(3) -0.004(3)
C9 0.018(4) 0.041(6) 0.022(5) 0.012(4) 0.008(4) 0.013(4)
C6 0.024(5) 0.022(5) 0.018(5) 0.011(4) 0.006(4) 0.009(4)
C28 0.022(4) 0.024(5) 0.011(4) 0.005(4) 0.002(3) 0.001(4)
C8 0.024(5) 0.026(5) 0.023(5) 0.009(4) 0.008(4) 0.011(4)
C18 0.028(5) 0.010(4) 0.017(4) 0.001(4) 0.000(4) -0.004(3)
C33 0.021(5) 0.026(5) 0.037(6) 0.006(5) 0.010(4) 0.010(4)
C2 0.022(4) 0.025(5) 0.011(4) 0.004(4) 0.000(3) 0.000(4)
C10 0.019(4) 0.029(5) 0.023(5) 0.003(4) 0.000(4) 0.000(4)
C32 0.024(5) 0.027(5) 0.028(5) 0.011(4) 0.007(4) 0.010(4)
C34 0.032(5) 0.025(5) 0.025(5) 0.015(4) 0.003(4) 0.000(4)
C11 0.027(5) 0.033(6) 0.029(6) 0.007(5) -0.005(4) 0.012(4)
C13 0.019(5) 0.031(6) 0.027(5) 0.002(4) 0.004(4) 0.006(4)
C29 0.020(4) 0.020(5) 0.022(5) 0.007(4) 0.006(4) 0.001(3)
C7 0.030(5) 0.026(5) 0.020(5) 0.010(4) 0.005(4) 0.007(4)
C12 0.028(5) 0.033(6) 0.021(5) 0.005(4) 0.008(4) 0.006(4)
C27 0.026(5) 0.025(5) 0.033(6) 0.004(4) 0.011(4) -0.005(4)
C48 0.019(4) 0.026(5) 0.027(5) 0.000(4) -0.003(4) -0.003(4)
C14 0.026(5) 0.020(5) 0.029(5) 0.003(4) 0.005(4) -0.001(4)
C26 0.041(6) 0.021(5) 0.051(7) 0.000(5) 0.024(5) -0.002(4)
C25 0.031(5) 0.018(5) 0.050(7) 0.006(5) 0.023(5) 0.004(4)
O6 0.024(3) 0.029(4) 0.010(3) 0.006(3) 0.002(2) 0.004(3)
O2 0.021(3) 0.034(4) 0.021(3) 0.010(3) 0.001(3) 0.005(3)
N6 0.022(4) 0.023(4) 0.012(4) 0.007(3) 0.006(3) 0.008(3)
C17 0.015(4) 0.022(5) 0.020(5) 0.006(4) 0.002(3) 0.005(3)
C31 0.029(5) 0.021(5) 0.016(5) 0.008(4) 0.002(4) 0.001(4)
C16 0.017(4) 0.043(6) 0.012(4) 0.002(4) 0.003(3) 0.013(4)
C35 0.024(5) 0.017(5) 0.028(5) 0.008(4) 0.005(4) -0.004(4)
C36 0.047(6) 0.025(5) 0.021(5) 0.009(4) 0.009(4) 0.015(5)
C15 0.019(5) 0.038(6) 0.025(5) 0.008(5) 0.001(4) 0.001(4)
C30 0.019(4) 0.028(5) 0.020(5) 0.016(4) 0.001(3) 0.006(4)

loop_
_atom_type_symbol
_atom_type_description
_atom_type_scat_dispersion_real
_atom_type_scat_dispersion_imag
_atom_type_scat_source
C C 0.0033 0.0016 'International Tables Vol C Tables 4.2.6.8 and 6.1.1.4'
H H 0.0000 0.0000 'International Tables Vol C Tables 4.2.6.8 and 6.1.1.4'
N N 0.0061 0.0033 'International Tables Vol C Tables 4.2.6.8 and 6.1.1.4'
O O 0.0106 0.0060 'International Tables Vol C Tables 4.2.6.8 and 6.1.1.4'
Cu Cu 0.3201 1.2651 'International Tables Vol C Tables 4.2.6.8 and 6.1.1.4'
I I -0.4742 1.8119 'International Tables Vol C Tables 4.2.6.8 and 6.1.1.4'

loop_
_geom_angle_atom_site_label_1
_geom_angle_atom_site_label_2
_geom_angle_atom_site_label_3
_geom_angle
_geom_angle_site_symmetry_1
_geom_angle_site_symmetry_3
Cu3 I4 Cu1 60.58(4) . .
Cu3 I4 Cu4 60.74(4) . .
Cu1 I4 Cu4 57.68(3) . .
Cu2 I3 Cu3 58.00(3) . .
Cu2 I3 Cu4 59.14(4) . .
Cu3 I3 Cu4 61.56(4) . .
Cu4 I2 Cu1 59.08(3) . .
Cu4 I2 Cu2 59.58(4) . .
Cu1 I2 Cu2 62.68(3) . .
Cu3 I1 Cu1 60.88(4) . .
Cu3 I1 Cu2 57.79(3) . .
Cu1 I1 Cu2 62.63(3) . .
N1 Cu1 Cu4 140.5(2) . .
N1 Cu1 I1 109.2(2) . .
Cu4 Cu1 I1 110.15(5) . .
N1 Cu1 I4 105.80(19) . .
Cu4 Cu1 I4 62.50(4) . .
I1 Cu1 I4 110.98(4) . .
N1 Cu1 I2 104.48(18) . .
Cu4 Cu1 I2 59.23(3) . .
I1 Cu1 I2 108.47(4) . .
I4 Cu1 I2 117.43(4) . .
N1 Cu1 Cu3 147.88(19) . .
Cu4 Cu1 Cu3 62.01(4) . .
I1 Cu1 Cu3 59.21(4) . .
I4 Cu1 Cu3 59.46(4) . .
I2 Cu1 Cu3 107.63(4) . .
N1 Cu1 Cu2 147.92(19) . .
Cu4 Cu1 Cu2 58.23(4) . .
I1 Cu1 Cu2 59.38(3) . .
I4 Cu1 Cu2 106.25(4) . .
I2 Cu1 Cu2 58.68(3) . .
Cu3 Cu1 Cu2 56.26(4) . .
N7 Cu4 Cu1 137.1(2) . .
N7 Cu4 I2 109.0(2) . .
Cu1 Cu4 I2 61.69(4) . .
N7 Cu4 Cu2 152.4(2) . .
Cu1 Cu4 Cu2 64.25(4) . .
I2 Cu4 Cu2 61.46(4) . .
N7 Cu4 I3 108.9(2) . .
Cu1 Cu4 I3 112.69(5) . .
I2 Cu4 I3 114.89(4) . .
Cu2 Cu4 I3 60.30(4) . .
N7 Cu4 Cu3 142.2(2) . .
Cu1 Cu4 Cu3 60.37(4) . .
I2 Cu4 Cu3 108.26(5) . .
Cu2 Cu4 Cu3 57.56(4) . .
I3 Cu4 Cu3 59.14(3) . .
N7 Cu4 I4 98.6(2) . .
Cu1 Cu4 I4 59.82(3) . .
I2 Cu4 I4 117.24(4) . .
Cu2 Cu4 I4 108.76(5) . .
I3 Cu4 I4 106.78(4) . .
Cu3 Cu4 I4 58.13(3) . .
N5 Cu3 Cu2 143.5(2) . .
N5 Cu3 I1 109.3(2) . .
Cu2 Cu3 I1 62.25(4) . .
N5 Cu3 I4 103.2(2) . .
Cu2 Cu3 I4 112.89(5) . .
I1 Cu3 I4 112.01(4) . .
N5 Cu3 I3 102.7(2) . .
Cu2 Cu3 I3 60.96(4) . .
I1 Cu3 I3 118.76(4) . .
I4 Cu3 I3 109.36(4) . .
N5 Cu3 Cu1 146.2(2) . .
Cu2 Cu3 Cu1 63.84(4) . .
I1 Cu3 Cu1 59.91(4) . .
I4 Cu3 Cu1 59.96(4) . .
I3 Cu3 Cu1 110.41(4) . .
N5 Cu3 Cu4 143.6(2) . .
Cu2 Cu3 Cu4 59.30(4) . .
I1 Cu3 Cu4 107.14(4) . .
I4 Cu3 Cu4 61.13(4) . .
I3 Cu3 Cu4 59.30(3) . .
Cu1 Cu3 Cu4 57.62(4) . .
N4 Cu2 Cu3 144.9(2) . .
N4 Cu2 Cu4 145.8(2) . .
Cu3 Cu2 Cu4 63.13(4) . .
N4 Cu2 I3 109.8(2) . .
Cu3 Cu2 I3 61.04(4) . .
Cu4 Cu2 I3 60.56(4) . .
N4 Cu2 I2 104.0(2) . .
Cu3 Cu2 I2 110.75(5) . .
Cu4 Cu2 I2 58.96(4) . .
I3 Cu2 I2 112.93(4) . .
N4 Cu2 I1 105.1(2) . .
Cu3 Cu2 I1 59.96(4) . .
Cu4 Cu2 I1 108.31(4) . .
I3 Cu2 I1 116.74(4) . .
I2 Cu2 I1 107.26(4) . .
N4 Cu2 Cu1 142.7(2) . .
Cu3 Cu2 Cu1 59.91(4) . .
Cu4 Cu2 Cu1 57.52(4) . .
I3 Cu2 Cu1 107.47(4) . .
I2 Cu2 Cu1 58.64(3) . .
I1 Cu2 Cu1 57.99(3) . .
C46 O7 C45 112.8(7) . .
C20 N4 C24 118.4(8) . .
C20 N4 Cu2 121.0(6) . .
C24 N4 Cu2 120.5(6) . .
C47 O8 C48 112.6(7) . .
C1 N1 C5 118.4(7) . .
C1 N1 Cu1 120.5(6) . .
C5 N1 Cu1 121.1(5) . .
C19 N3 C13 111.4(8) . .
C19 N3 C12 112.5(7) . .
C13 N3 C12 111.9(7) . .
C29 N5 C25 118.8(8) . .
C29 N5 Cu3 121.8(6) . .
C25 N5 Cu3 119.4(6) . .
C44 N8 C42 110.1(7) . .
C44 N8 C43 113.2(7) . .
C42 N8 C43 112.4(7) . .
C37 N7 C41 117.6(8) . .
C37 N7 Cu4 118.0(6) . .
C41 N7 Cu4 124.5(6) . .
C38 C39 C40 117.9(9) . .
C38 C39 H39 121.1 . .
C40 C39 H39 121.1 . .
N4 C20 C21 125.6(9) . .
N4 C20 H20 117.2 . .
C21 C20 H20 117.2 . .
C23 C22 C21 121.3(9) . .
C23 C22 H22 119.3 . .
C21 C22 H22 119.3 . .
C41 C40 C39 118.2(9) . .
C41 C40 C42 120.1(8) . .
C39 C40 C42 121.8(8) . .
N3 C19 C21 112.5(7) . .
N3 C19 H19A 109.1 . .
C21 C19 H19A 109.1 . .
N3 C19 H19B 109.1 . .
C21 C19 H19B 109.1 . .
H19A C19 H19B 107.8 . .
N8 C44 C45 115.3(7) . .
N8 C44 H44A 108.4 . .
C45 C44 H44A 108.4 . .
N8 C44 H44B 108.4 . .
C45 C44 H44B 108.4 . .
H44A C44 H44B 107.5 . .
N8 C42 C40 110.8(7) . .
N8 C42 H42A 109.5 . .
C40 C42 H42A 109.5 . .
N8 C42 H42B 109.5 . .
C40 C42 H42B 109.5 . .
H42A C42 H42B 108.1 . .
N4 C24 C23 120.7(9) . .
N4 C24 H24 119.7 . .
C23 C24 H24 119.7 . .
C37 C38 C39 120.6(9) . .
C37 C38 H38 119.7 . .
C39 C38 H38 119.7 . .
O7 C46 C47 110.8(7) . .
O7 C46 H46A 109.5 . .
C47 C46 H46A 109.5 . .
O7 C46 H46B 109.5 . .
C47 C46 H46B 109.5 . .
H46A C46 H46B 108.1 . .
C22 C23 C24 119.1(9) . .
C22 C23 H23 120.5 . .
C24 C23 H23 120.5 . .
O7 C45 C44 109.0(7) . .
O7 C45 H45A 109.9 . .
C44 C45 H45A 109.9 . .
O7 C45 H45B 109.9 . .
C44 C45 H45B 109.9 . .
H45A C45 H45B 108.3 . .
O8 C47 C46 115.6(8) . .
O8 C47 H47A 108.4 . .
C46 C47 H47A 108.4 . .
O8 C47 H47B 108.4 . .
C46 C47 H47B 108.4 . .
H47A C47 H47B 107.4 . .
N7 C41 C40 123.5(8) . .
N7 C41 H41 118.3 . .
C40 C41 H41 118.3 . .
C20 C21 C22 115.0(9) . .
C20 C21 C19 123.0(8) . .
C22 C21 C19 122.1(9) . .
N8 C43 C48 112.0(7) . 2_556
N8 C43 H43A 109.2 . .
C48 C43 H43A 109.2 2_556 .
N8 C43 H43B 109.2 . .
C48 C43 H43B 109.2 2_556 .
H43A C43 H43B 107.9 . .
N7 C37 C38 122.3(9) . .
N7 C37 H37 118.9 . .
C38 C37 H37 118.9 . .
C4 C3 C2 118.3(8) . .
C4 C3 H3 120.9 . .
C2 C3 H3 120.9 . .
C5 C4 C3 119.2(8) . .
C5 C4 C6 120.1(8) . .
C3 C4 C6 120.6(8) . .
N1 C5 C4 122.8(8) . .
N1 C5 H5 118.6 . .
C4 C5 H5 118.6 . .
N1 C1 C2 122.3(8) . .
N1 C1 H1 118.9 . .
C2 C1 H1 118.9 . .
C15 O4 C14 112.4(7) . .
C9 O1 C8 110.9(7) . .
C34 O5 C33 112.8(8) . .
C11 O3 C10 114.0(7) . .
C6 N2 C7 110.5(7) . .
C6 N2 C18 111.4(6) . .
C7 N2 C18 112.9(6) . .
O1 C9 C10 111.1(8) . .
O1 C9 H9A 109.4 . .
C10 C9 H9A 109.4 . .
O1 C9 H9B 109.4 . .
C10 C9 H9B 109.4 . .
H9A C9 H9B 108.0 . .
N2 C6 C4 114.1(7) . .
N2 C6 H6A 108.7 . .
C4 C6 H6A 108.7 . .
N2 C6 H6B 108.7 . .
C4 C6 H6B 108.7 . .
H6A C6 H6B 107.6 . .
C27 C28 C29 117.5(8) . .
C27 C28 C30 123.0(8) . .
C29 C28 C30 119.4(8) . .
O1 C8 C7 109.2(7) . .
O1 C8 H8A 109.8 . .
C7 C8 H8A 109.8 . .
O1 C8 H8B 109.8 . .
C7 C8 H8B 109.8 . .
H8A C8 H8B 108.3 . .
N2 C18 C17 112.8(7) . .
N2 C18 H18A 109.0 . .
C17 C18 H18A 109.0 . .
N2 C18 H18B 109.0 . .
C17 C18 H18B 109.0 . .
H18A C18 H18B 107.8 . .
O5 C33 C32 107.3(7) . .
O5 C33 H33A 110.3 . .
C32 C33 H33A 110.3 . .
O5 C33 H33B 110.3 . .
C32 C33 H33B 110.3 . .
H33A C33 H33B 108.5 . .
C1 C2 C3 119.0(8) . .
C1 C2 H2 120.5 . .
C3 C2 H2 120.5 . .
O3 C10 C9 114.8(7) . .
O3 C10 H10A 108.6 . .
C9 C10 H10A 108.6 . .
O3 C10 H10B 108.6 . .
C9 C10 H10B 108.6 . .
H10A C10 H10B 107.5 . .
N6 C32 C33 109.7(7) . .
N6 C32 H32A 109.7 . .
C33 C32 H32A 109.7 . .
N6 C32 H32B 109.7 . .
C33 C32 H32B 109.7 . .
H32A C32 H32B 108.2 . .
O5 C34 C35 114.0(7) . .
O5 C34 H34A 108.7 . .
C35 C34 H34A 108.7 . .
O5 C34 H34B 108.7 . .
C35 C34 H34B 108.7 . .
H34A C34 H34B 107.6 . .
O3 C11 C12 112.2(8) . .
O3 C11 H11A 109.2 . .
C12 C11 H11A 109.2 . .
O3 C11 H11B 109.2 . .
C12 C11 H11B 109.2 . .
H11A C11 H11B 107.9 . .
N3 C13 C14 113.2(8) . .
N3 C13 H13A 108.9 . .
C14 C13 H13A 108.9 . .
N3 C13 H13B 108.9 . .
C14 C13 H13B 108.9 . .
H13A C13 H13B 107.7 . .
N5 C29 C28 123.7(9) . .
N5 C29 H29 118.1 . .
C28 C29 H29 118.1 . .
N2 C7 C8 114.2(8) . .
N2 C7 H7A 108.7 . .
C8 C7 H7A 108.7 . .
N2 C7 H7B 108.7 . .
C8 C7 H7B 108.7 . .
H7A C7 H7B 107.6 . .
N3 C12 C11 114.3(8) . .
N3 C12 H12A 108.7 . .
C11 C12 H12A 108.7 . .
N3 C12 H12B 108.7 . .
C11 C12 H12B 108.7 . .
H12A C12 H12B 107.6 . .
C28 C27 C26 119.5(8) . .
C28 C27 H27 120.2 . .
C26 C27 H27 120.2 . .
O8 C48 C43 108.2(7) . 2_556
O8 C48 H48A 110.1 . .
C43 C48 H48A 110.1 2_556 .
O8 C48 H48B 110.1 . .
C43 C48 H48B 110.1 2_556 .
H48A C48 H48B 108.4 . .
O4 C14 C13 112.2(7) . .
O4 C14 H14A 109.2 . .
C13 C14 H14A 109.2 . .
O4 C14 H14B 109.2 . .
C13 C14 H14B 109.2 . .
H14A C14 H14B 107.9 . .
C27 C26 C25 118.8(10) . .
C27 C26 H26 120.6 . .
C25 C26 H26 120.6 . .
N5 C25 C26 121.6(9) . .
N5 C25 H25 119.2 . .
C26 C25 H25 119.2 . .
C35 O6 C36 114.8(7) . .
C17 O2 C16 113.0(6) . .
C31 N6 C30 110.3(7) . .
C31 N6 C32 113.8(7) . .
C30 N6 C32 111.9(7) . .
O2 C17 C18 110.4(7) . .
O2 C17 H17A 109.6 . .
C18 C17 H17A 109.6 . .
O2 C17 H17B 109.6 . .
C18 C17 H17B 109.6 . .
H17A C17 H17B 108.1 . .
N6 C31 C36 114.2(7) . 2_755
N6 C31 H31A 108.7 . .
C36 C31 H31A 108.7 2_755 .
N6 C31 H31B 108.7 . .
C36 C31 H31B 108.7 2_755 .
H31A C31 H31B 107.6 . .
O2 C16 C15 114.3(8) . .
O2 C16 H16A 108.7 . .
C15 C16 H16A 108.7 . .
O2 C16 H16B 108.7 . .
C15 C16 H16B 108.7 . .
H16A C16 H16B 107.6 . .
O6 C35 C34 114.6(8) . .
O6 C35 H35A 108.6 . .
C34 C35 H35A 108.6 . .
O6 C35 H35B 108.6 . .
C34 C35 H35B 108.6 . .
H35A C35 H35B 107.6 . .
O6 C36 C31 110.4(8) . 2_755
O6 C36 H36A 109.6 . .
C31 C36 H36A 109.6 2_755 .
O6 C36 H36B 109.6 . .
C31 C36 H36B 109.6 2_755 .
H36A C36 H36B 108.1 . .
O4 C15 C16 110.6(7) . .
O4 C15 H15A 109.5 . .
C16 C15 H15A 109.5 . .
O4 C15 H15B 109.5 . .
C16 C15 H15B 109.5 . .
H15A C15 H15B 108.1 . .
N6 C30 C28 110.0(6) . .
N6 C30 H30A 109.7 . .
C28 C30 H30A 109.7 . .
N6 C30 H30B 109.7 . .
C28 C30 H30B 109.7 . .
H30A C30 H30B 108.2 . .

loop_
_geom_bond_atom_site_label_1
_geom_bond_atom_site_label_2
_geom_bond_distance
_geom_bond_site_symmetry_2
I4 Cu3 2.6786(14) .
I4 Cu1 2.6922(13) .
I4 Cu4 2.7622(12) .
I3 Cu2 2.6841(13) .
I3 Cu3 2.6863(12) .
I3 Cu4 2.6908(13) .
I2 Cu4 2.6357(12) .
I2 Cu1 2.7008(12) .
I2 Cu2 2.7021(13) .
I1 Cu3 2.6639(13) .
I1 Cu1 2.6830(13) .
I1 Cu2 2.7232(12) .
Cu1 N1 2.041(7) .
Cu1 Cu4 2.6317(15) .
Cu1 Cu3 2.7088(15) .
Cu1 Cu2 2.8101(15) .
Cu4 N7 2.054(8) .
Cu4 Cu2 2.6525(16) .
Cu4 Cu3 2.7518(16) .
Cu3 N5 2.054(7) .
Cu3 Cu2 2.6035(15) .
Cu2 N4 2.021(7) .
O7 C46 1.421(11) .
O7 C45 1.431(10) .
N4 C20 1.327(11) .
N4 C24 1.350(11) .
O8 C47 1.391(11) .
O8 C48 1.417(11) .
N1 C1 1.338(10) .
N1 C5 1.348(10) .
N3 C19 1.458(11) .
N3 C13 1.469(11) .
N3 C12 1.481(12) .
N5 C29 1.330(11) .
N5 C25 1.333(12) .
N8 C44 1.457(10) .
N8 C42 1.458(11) .
N8 C43 1.467(10) .
N7 C37 1.336(11) .
N7 C41 1.339(11) .
C39 C38 1.380(13) .
C39 C40 1.385(12) .
C39 H39 0.9300 .
C20 C21 1.393(12) .
C20 H20 0.9300 .
C22 C23 1.371(14) .
C22 C21 1.395(13) .
C22 H22 0.9300 .
C40 C41 1.379(12) .
C40 C42 1.519(12) .
C19 C21 1.503(13) .
C19 H19A 0.9700 .
C19 H19B 0.9700 .
C44 C45 1.504(12) .
C44 H44A 0.9700 .
C44 H44B 0.9700 .
C42 H42A 0.9700 .
C42 H42B 0.9700 .
C24 C23 1.406(12) .
C24 H24 0.9300 .
C38 C37 1.357(13) .
C38 H38 0.9300 .
C46 C47 1.516(12) .
C46 H46A 0.9700 .
C46 H46B 0.9700 .
C23 H23 0.9300 .
C45 H45A 0.9700 .
C45 H45B 0.9700 .
C47 H47A 0.9700 .
C47 H47B 0.9700 .
C41 H41 0.9300 .
C43 C48 1.526(12) 2_556
C43 H43A 0.9700 .
C43 H43B 0.9700 .
C37 H37 0.9300 .
C3 C4 1.388(11) .
C3 C2 1.398(12) .
C3 H3 0.9300 .
C4 C5 1.376(11) .
C4 C6 1.522(12) .
C5 H5 0.9300 .
C1 C2 1.391(11) .
C1 H1 0.9300 .
O4 C15 1.409(10) .
O4 C14 1.423(11) .
O1 C9 1.420(10) .
O1 C8 1.444(11) .
O5 C34 1.411(11) .
O5 C33 1.434(11) .
O3 C11 1.416(10) .
O3 C10 1.425(11) .
N2 C6 1.454(10) .
N2 C7 1.470(11) .
N2 C18 1.476(11) .
C9 C10 1.490(13) .
C9 H9A 0.9700 .
C9 H9B 0.9700 .
C6 H6A 0.9700 .
C6 H6B 0.9700 .
C28 C27 1.374(13) .
C28 C29 1.397(12) .
C28 C30 1.501(12) .
C8 C7 1.514(12) .
C8 H8A 0.9700 .
C8 H8B 0.9700 .
C18 C17 1.510(12) .
C18 H18A 0.9700 .
C18 H18B 0.9700 .
C33 C32 1.524(13) .
C33 H33A 0.9700 .
C33 H33B 0.9700 .
C2 H2 0.9300 .
C10 H10A 0.9700 .
C10 H10B 0.9700 .
C32 N6 1.471(11) .
C32 H32A 0.9700 .
C32 H32B 0.9700 .
C34 C35 1.532(12) .
C34 H34A 0.9700 .
C34 H34B 0.9700 .
C11 C12 1.506(14) .
C11 H11A 0.9700 .
C11 H11B 0.9700 .
C13 C14 1.498(12) .
C13 H13A 0.9700 .
C13 H13B 0.9700 .
C29 H29 0.9300 .
C7 H7A 0.9700 .
C7 H7B 0.9700 .
C12 H12A 0.9700 .
C12 H12B 0.9700 .
C27 C26 1.394(14) .
C27 H27 0.9300 .
C48 C43 1.526(12) 2_556
C48 H48A 0.9700 .
C48 H48B 0.9700 .
C14 H14A 0.9700 .
C14 H14B 0.9700 .
C26 C25 1.401(13) .
C26 H26 0.9300 .
C25 H25 0.9300 .
O6 C35 1.403(10) .
O6 C36 1.415(11) .
O2 C17 1.417(9) .
O2 C16 1.426(11) .
N6 C31 1.453(11) .
N6 C30 1.467(11) .
C17 H17A 0.9700 .
C17 H17B 0.9700 .
C31 C36 1.497(12) 2_755
C31 H31A 0.9700 .
C31 H31B 0.9700 .
C16 C15 1.519(13) .
C16 H16A 0.9700 .
C16 H16B 0.9700 .
C35 H35A 0.9700 .
C35 H35B 0.9700 .
C36 C31 1.497(12) 2_755
C36 H36A 0.9700 .
C36 H36B 0.9700 .
C15 H15A 0.9700 .
C15 H15B 0.9700 .
C30 H30A 0.9700 .
C30 H30B 0.9700 .
